data_2010114
loop_
_publ_author_name
'Cox, P.J.'

_publ_section_title
;
 Sorbic acid
;
_journal_issue 10
_journal_name_full 'Acta Crystallographica Section C'
_journal_page_first 1620
_journal_page_last 1622
_journal_paper_doi 10.1107/S0108270194002891
_journal_volume 50
_journal_year 1994
_chemical_formula_moiety 'C6 H8 O2'
_chemical_formula_sum 'C6 H8 O2'
_chemical_formula_weight 112.12
_space_group_IT_number 15
_symmetry_cell_setting monoclinic
_symmetry_space_group_name_Hall '-C 2yc'
_symmetry_space_group_name_H-M 'C 1 2/c 1'
_atom_type_scat_source 'SHELXL93 (Sheldrick, 1993)'
_cell_angle_alpha 90.
_cell_angle_beta 101.660(10)
_cell_angle_gamma 90.
_cell_formula_units_Z 8
_cell_length_a 19.749(3)
_cell_length_b 3.9355(5)
_cell_length_c 15.649(2)
_cell_measurement_reflns_used 250
_cell_measurement_temperature 150
_cell_measurement_theta_max 25.2
_cell_measurement_theta_min 2.1
_cell_volume 1191.2(3)
_diffrn_measurement_device 'Delft Instruments FAST'
_diffrn_measurement_method 'area detector'
_diffrn_radiation_type MoK\a
_diffrn_radiation_wavelength 0.71069
_diffrn_reflns_av_R_equivalents 0.048
_diffrn_reflns_limit_h_max 21
_diffrn_reflns_limit_h_min -19
_diffrn_reflns_limit_k_max 4
_diffrn_reflns_limit_k_min -3
_diffrn_reflns_limit_l_max 9
_diffrn_reflns_limit_l_min -17
_diffrn_reflns_number 1744
_diffrn_reflns_theta_max 25.2
_exptl_absorpt_coefficient_mu 0.093
_exptl_absorpt_correction_type none
_exptl_crystal_colour colourless
_exptl_crystal_density_diffrn 1.250
_exptl_crystal_description 'square plate'
_exptl_crystal_size_max 0.25
_exptl_crystal_size_mid 0.25
_exptl_crystal_size_min 0.05
_refine_diff_density_max 0.20
_refine_diff_density_min -0.16
_refine_ls_extinction_method none
_refine_ls_goodness_of_fit_obs 0.508
_refine_ls_number_parameters 85
_refine_ls_number_reflns 908
_refine_ls_R_factor_obs '0.039 [I>2\s(I)]'
_refine_ls_shift/esd_max <0.01
_refine_ls_structure_factor_coef Fsqd
_refine_ls_weighting_scheme
; 1/[\s^2^(F~o~^2^) + (0.0132P)^2^] where
P = [F~o~^2^ + 2F~c~^2^]/3
;
_refine_ls_wR_factor_obs '0.096 (all data)'
_reflns_number_observed 658
_reflns_number_total 908
_cod_data_source_file li1092.cif
_cod_data_source_block li1092_structure_1_of_1
_cod_original_sg_symbol_H-M 'C 2/c'
_cod_database_code 2010114

loop_
_symmetry_equiv_pos_as_xyz
x,y,z
x,-y,1/2+z
-x,-y,-z
-x,y,1/2-z
1/2+x,1/2+y,z
1/2+x,1/2-y,1/2+z
1/2-x,1/2-y,-z
1/2-x,1/2+y,1/2-z

loop_
_atom_site_label
_atom_site_fract_x
_atom_site_fract_y
_atom_site_fract_z
_atom_site_U_iso_or_equiv
O(1) .46440(10) .2581(3) .40740(10) .0360(10)
O(2) .41640(10) -.0584(3) .49850(10) .0340(10)
C(1) .08800(10) .1738(5) .30660(10) .0330(10)
C(2) .15730(10) .0909(4) .35970(10) .0290(10)
C(3) .21710(10) .2111(4) .34600(10) .0260(10)
C(4) .28390(10) .1218(4) .39700(10) .0260(10)
C(5) .34420(10) .2344(4) .38190(10) .0270(10)
C(6) .41060(10) .1308(4) .43480(10) .0270(10)
H(1) .5074(12) .180(5) .4458(16) .068(7)
H(1A) .0590 .2708 .3443 .069(7)
H(1B) .0664 -.0336 .2790 .041(5)
H(1C) .0930 .3389 .2614 .045(6)
H(2) .1590 -.0606 .4073 .032(5)
H(3) .2156 .3670 .2993 .024(4)
H(4) .2852 -.0282 .4448 .018(4)
H(5) .3439 .3878 .3349 .025(4)

loop_
_geom_angle_atom_site_label_1
_geom_angle_atom_site_label_2
_geom_angle_atom_site_label_3
_geom_angle
_geom_angle_publ_flag
C(3) C(2) C(1) 125.4(2) yes
C(2) C(3) C(4) 124.6(2) yes
C(5) C(4) C(3) 124.8(2) yes
C(4) C(5) C(6) 122.5(2) yes
O(2) C(6) O(1) 122.8(2) yes
O(2) C(6) C(5) 123.7(2) yes
O(1) C(6) C(5) 113.5(2) yes

loop_
_geom_bond_atom_site_label_1
_geom_bond_atom_site_label_2
_geom_bond_site_symmetry_1
_geom_bond_site_symmetry_2
_geom_bond_distance
_geom_bond_publ_flag
O(1) C(6) . . 1.322(2) yes
O(2) C(6) . . 1.231(2) yes
C(1) C(2) . . 1.487(2) yes
C(2) C(3) . . 1.328(2) yes
C(3) C(4) . . 1.442(2) yes
C(4) C(5) . . 1.335(2) yes
C(5) C(6) . . 1.460(2) yes

loop_
_geom_torsion_atom_site_label_1
_geom_torsion_atom_site_label_2
_geom_torsion_atom_site_label_3
_geom_torsion_atom_site_label_4
_geom_torsion
_geom_torsion_publ_flag
C(1) C(2) C(3) C(4) -178.5(2) yes
C(2) C(3) C(4) C(5) 178.0(2) yes
C(3) C(4) C(5) C(6) -178.89(14) yes
C(4) C(5) C(6) O(2) -2.3(3) yes
C(4) C(5) C(6) O(1) 177.32(14) yes
